data_7216770
loop_
_publ_author_name
'Singh, Namita'
'Anantharaman, Ganapathi'

_publ_section_title
;
 Structural diversity and luminescence properties of coordination polymers
 based on mixed ligands, 2,5-bis(imidazol-1-yl)thiophene (thim2) and
 aromatic multicarboxylates
;
_journal_issue 34
_journal_name_full CrystEngComm
_journal_page_first 7914
_journal_paper_doi 10.1039/C4CE00927D
_journal_volume 16
_journal_year 2014
_chemical_formula_moiety 'C18 H12 Co N4 O4 S'
_chemical_formula_sum 'C18 H12 Co N4 O4 S'
_chemical_formula_weight 439.31
_chemical_name_common 'Coordination polymer'
_chemical_name_systematic
;
 ?
;
_space_group_IT_number 19
_symmetry_cell_setting orthorhombic
_symmetry_space_group_name_Hall 'P 2ac 2ab'
_symmetry_space_group_name_H-M 'P 21 21 21'
_atom_sites_solution_hydrogens geom
_atom_sites_solution_primary direct
_atom_sites_solution_secondary difmap
_audit_creation_method SHELXL-97
_cell_angle_alpha 90.00
_cell_angle_beta 90.00
_cell_angle_gamma 90.00
_cell_formula_units_Z 4
_cell_length_a 10.1448(12)
_cell_length_b 11.9933(14)
_cell_length_c 13.9849(16)
_cell_measurement_reflns_used 2613
_cell_measurement_temperature 100(2)
_cell_measurement_theta_max 27.78
_cell_measurement_theta_min 2.48
_cell_volume 1701.5(3)
_computing_cell_refinement 'Bruker SMART'
_computing_data_collection 'Bruker SMART'
_computing_data_reduction 'Bruker SAINT'
_computing_structure_refinement 'SHELXL-97 (Sheldrick, 1997)'
_computing_structure_solution 'SHELXS-97 (Sheldrick, 1990)'
_diffrn_ambient_temperature 100(2)
_diffrn_measured_fraction_theta_full 1.000
_diffrn_measured_fraction_theta_max 1.000
_diffrn_measurement_device_type 'CCD area detector'
_diffrn_measurement_method 'phi and omega scans'
_diffrn_radiation_monochromator graphite
_diffrn_radiation_source 'fine-focus sealed tube'
_diffrn_radiation_type MoK\a
_diffrn_radiation_wavelength 0.71073
_diffrn_reflns_av_R_equivalents 0.0391
_diffrn_reflns_av_sigmaI/netI 0.0481
_diffrn_reflns_limit_h_max 8
_diffrn_reflns_limit_h_min -12
_diffrn_reflns_limit_k_max 13
_diffrn_reflns_limit_k_min -14
_diffrn_reflns_limit_l_max 16
_diffrn_reflns_limit_l_min -16
_diffrn_reflns_number 9196
_diffrn_reflns_theta_full 25.49
_diffrn_reflns_theta_max 25.49
_diffrn_reflns_theta_min 2.24
_exptl_absorpt_coefficient_mu 1.167
_exptl_absorpt_correction_T_max 0.9228
_exptl_absorpt_correction_T_min 0.7916
_exptl_absorpt_correction_type empirical
_exptl_absorpt_process_details sadabs
_exptl_crystal_colour purple
_exptl_crystal_density_diffrn 1.715
_exptl_crystal_density_method 'not measured'
_exptl_crystal_description block
_exptl_crystal_F_000 892
_exptl_crystal_size_max 0.21
_exptl_crystal_size_mid 0.11
_exptl_crystal_size_min 0.07
_refine_diff_density_max 0.774
_refine_diff_density_min -0.342
_refine_diff_density_rms 0.089
_refine_ls_abs_structure_details 'Flack H D (1983), Acta Cryst. A39, 876-881'
_refine_ls_abs_structure_Flack 0.456(18)
_refine_ls_extinction_method none
_refine_ls_goodness_of_fit_ref 1.097
_refine_ls_hydrogen_treatment constr
_refine_ls_matrix_type full
_refine_ls_number_parameters 254
_refine_ls_number_reflns 3161
_refine_ls_number_restraints 0
_refine_ls_restrained_S_all 1.097
_refine_ls_R_factor_all 0.0439
_refine_ls_R_factor_gt 0.0372
_refine_ls_shift/su_max 0.002
_refine_ls_shift/su_mean 0.000
_refine_ls_structure_factor_coef Fsqd
_refine_ls_weighting_details 'calc w=1/[\s^2^(Fo^2^)+(0.0459P)^2^+0.0000P] where P=(Fo^2^+2Fc^2^)/3'
_refine_ls_weighting_scheme calc
_refine_ls_wR_factor_gt 0.0840
_refine_ls_wR_factor_ref 0.0908
_reflns_number_gt 2859
_reflns_number_total 3161
_reflns_threshold_expression >2sigma(I)
_cod_data_source_file c4ce00927d2.cif
_cod_data_source_block 16janbm
_cod_depositor_comments
;
The following automatic conversions were performed:

'_symmetry_cell_setting' value 'Orthorhombic' changed to
'orthorhombic' according to
/usr/data/users/saulius/crontab/automatic-downloads/rss-feeds/RSC/lib/dictionaries/cif_core.dic
dictionary named 'cif_core.dic' version 2.4.2 from 2011-04-26.

Automatic conversion script
Id: cif_fix_values 2281 2013-09-26 08:29:07Z andrius 

 Adding full bibliography for 7216769--7216775.cif.
;
_cod_original_sg_symbol_H-M P2(1)2(1)2(1)
_cod_database_code 7216770

loop_
_symmetry_equiv_pos_as_xyz
'x, y, z'
'-x+1/2, -y, z+1/2'
'-x, y+1/2, -z+1/2'
'x+1/2, -y+1/2, -z'

loop_
_atom_site_label
_atom_site_type_symbol
_atom_site_fract_x
_atom_site_fract_y
_atom_site_fract_z
_atom_site_U_iso_or_equiv
_atom_site_adp_type
_atom_site_occupancy
_atom_site_symmetry_multiplicity
_atom_site_calc_flag
_atom_site_refinement_flags
Co1 Co 0.80199(5) 0.94960(4) 1.02568(3) 0.01634(14) Uani 1 1 d .
S1 S 0.68831(10) 0.57197(7) 0.71121(6) 0.0190(2) Uani 1 1 d .
O1 O 0.5271(2) 0.8887(2) 1.02443(19) 0.0207(6) Uani 1 1 d .
O2 O 0.6451(2) 1.0444(2) 1.04040(17) 0.0184(6) Uani 1 1 d .
O3 O -0.0619(2) 1.0641(2) 1.06286(18) 0.0199(6) Uani 1 1 d .
O4 O 0.0393(2) 0.91452(19) 1.00847(17) 0.0197(6) Uani 1 1 d .
N1 N 0.7934(3) 0.8883(2) 0.8897(2) 0.0182(7) Uani 1 1 d .
N2 N 0.8072(3) 0.7582(2) 0.7793(2) 0.0168(6) Uani 1 1 d .
N3 N 0.7247(3) 0.3527(3) 0.6753(2) 0.0184(7) Uani 1 1 d .
N4 N 0.6903(3) 0.1880(2) 0.61201(19) 0.0179(7) Uani 1 1 d .
C1 C 0.8364(3) 0.7880(3) 0.8713(2) 0.0163(8) Uani 1 1 d .
H1 H 0.8818 0.7420 0.9158 0.020 Uiso 1 1 calc R
C2 C 0.7343(3) 0.9268(3) 0.8071(3) 0.0193(8) Uani 1 1 d .
H2 H 0.6952 0.9982 0.7995 0.023 Uiso 1 1 calc R
C3 C 0.7408(3) 0.8467(3) 0.7382(3) 0.0185(8) Uani 1 1 d .
H3 H 0.7067 0.8508 0.6750 0.022 Uiso 1 1 calc R
C4 C 0.8256(4) 0.6501(3) 0.7418(2) 0.0168(8) Uani 1 1 d .
C5 C 0.9379(4) 0.5885(3) 0.7394(3) 0.0179(8) Uani 1 1 d .
H5 H 1.0229 0.6182 0.7520 0.021 Uiso 1 1 calc R
C6 C 0.9144(4) 0.4754(3) 0.7163(2) 0.0196(8) Uani 1 1 d .
H6 H 0.9816 0.4204 0.7125 0.024 Uiso 1 1 calc R
C7 C 0.7861(3) 0.4545(3) 0.7001(2) 0.0168(8) Uani 1 1 d .
C8 C 0.7744(4) 0.2717(3) 0.6186(2) 0.0173(8) Uani 1 1 d .
H8 H 0.8579 0.2746 0.5880 0.021 Uiso 1 1 calc R
C9 C 0.6014(4) 0.3196(3) 0.7060(3) 0.0232(9) Uani 1 1 d .
H9 H 0.5431 0.3590 0.7469 0.028 Uiso 1 1 calc R
C10 C 0.5815(4) 0.2184(3) 0.6649(3) 0.0245(9) Uani 1 1 d .
H10 H 0.5039 0.1748 0.6717 0.029 Uiso 1 1 calc R
C11 C 0.5358(4) 0.9909(3) 1.0361(3) 0.0176(8) Uani 1 1 d .
C12 C 0.4125(3) 1.0602(3) 1.0470(2) 0.0155(8) Uani 1 1 d .
C13 C 0.4183(4) 1.1743(3) 1.0671(3) 0.0199(8) Uani 1 1 d .
H13 H 0.5015 1.2095 1.0744 0.024 Uiso 1 1 calc R
C14 C 0.3043(4) 1.2361(3) 1.0763(3) 0.0213(8) Uani 1 1 d .
H14 H 0.3094 1.3139 1.0888 0.026 Uiso 1 1 calc R
C15 C 0.1812(4) 1.1845(3) 1.0672(3) 0.0181(8) Uani 1 1 d .
H15 H 0.1027 1.2269 1.0739 0.022 Uiso 1 1 calc R
C16 C 0.1745(3) 1.0716(3) 1.0485(2) 0.0155(8) Uani 1 1 d .
C17 C 0.2897(3) 1.0109(3) 1.0381(2) 0.0163(8) Uani 1 1 d .
H17 H 0.2844 0.9335 1.0244 0.020 Uiso 1 1 calc R
C18 C 0.0442(3) 1.0123(3) 1.0384(3) 0.0158(8) Uani 1 1 d .

loop_
_atom_site_aniso_label
_atom_site_aniso_U_11
_atom_site_aniso_U_22
_atom_site_aniso_U_33
_atom_site_aniso_U_23
_atom_site_aniso_U_13
_atom_site_aniso_U_12
Co1 0.0146(3) 0.0144(2) 0.0200(3) -0.0012(2) 0.0002(2) -0.0004(2)
S1 0.0169(5) 0.0178(5) 0.0224(5) -0.0031(4) -0.0018(4) 0.0014(4)
O1 0.0162(13) 0.0152(13) 0.0306(14) -0.0010(13) 0.0009(14) 0.0034(10)
O2 0.0110(12) 0.0180(13) 0.0263(14) -0.0033(13) 0.0020(11) -0.0006(10)
O3 0.0133(13) 0.0179(14) 0.0285(14) -0.0003(12) 0.0028(11) -0.0012(11)
O4 0.0171(13) 0.0169(14) 0.0252(15) -0.0043(11) 0.0010(11) -0.0029(10)
N1 0.0138(16) 0.0189(15) 0.0217(15) -0.0029(13) 0.0030(15) 0.0017(14)
N2 0.0206(16) 0.0116(14) 0.0182(15) 0.0012(12) 0.0016(15) -0.0009(14)
N3 0.0134(17) 0.0215(17) 0.0204(16) -0.0045(13) 0.0029(13) 0.0004(13)
N4 0.0163(16) 0.0204(16) 0.0170(15) -0.0003(13) 0.0020(15) -0.0027(15)
C1 0.0098(19) 0.023(2) 0.0161(19) 0.0017(16) 0.0005(15) -0.0031(14)
C2 0.019(2) 0.0165(19) 0.0228(19) 0.0066(16) -0.0028(16) 0.0003(15)
C3 0.0151(19) 0.0181(18) 0.0222(19) 0.0003(16) -0.0047(16) -0.0007(15)
C4 0.018(2) 0.0171(18) 0.0150(17) -0.0013(15) 0.0003(16) -0.0065(15)
C5 0.0129(18) 0.019(2) 0.0216(19) 0.0023(16) 0.0016(16) -0.0019(15)
C6 0.022(2) 0.022(2) 0.0148(19) -0.0020(16) 0.0006(17) 0.0051(16)
C7 0.019(2) 0.0161(17) 0.0154(17) -0.0040(15) 0.0055(16) 0.0010(17)
C8 0.017(2) 0.0156(18) 0.0198(19) -0.0002(15) -0.0011(16) -0.0005(15)
C9 0.017(2) 0.029(2) 0.023(2) -0.0057(18) 0.0061(18) -0.0007(17)
C10 0.020(2) 0.028(2) 0.026(2) -0.0046(18) 0.0044(18) -0.0045(17)
C11 0.0170(19) 0.024(2) 0.0123(19) 0.0023(16) -0.0024(17) -0.0014(16)
C12 0.0133(17) 0.0198(19) 0.0135(18) 0.0022(16) 0.0040(14) -0.0009(16)
C13 0.0149(19) 0.022(2) 0.022(2) 0.0031(17) -0.0027(17) -0.0028(16)
C14 0.022(2) 0.0144(17) 0.028(2) -0.0022(15) -0.001(2) -0.0009(18)
C15 0.0139(19) 0.0215(19) 0.0189(18) 0.0026(15) -0.0011(17) 0.0038(17)
C16 0.0139(18) 0.0195(19) 0.0131(18) 0.0009(14) 0.0007(14) -0.0001(15)
C17 0.019(2) 0.0151(16) 0.0148(17) 0.0018(14) 0.0005(18) -0.0023(16)
C18 0.0129(19) 0.021(2) 0.0137(19) 0.0021(16) 0.0004(16) 0.0019(15)

loop_
_atom_type_symbol
_atom_type_description
_atom_type_scat_dispersion_real
_atom_type_scat_dispersion_imag
_atom_type_scat_source
C C 0.0033 0.0016 'International Tables Vol C Tables 4.2.6.8 and 6.1.1.4'
H H 0.0000 0.0000 'International Tables Vol C Tables 4.2.6.8 and 6.1.1.4'
N N 0.0061 0.0033 'International Tables Vol C Tables 4.2.6.8 and 6.1.1.4'
O O 0.0106 0.0060 'International Tables Vol C Tables 4.2.6.8 and 6.1.1.4'
S S 0.1246 0.1234 'International Tables Vol C Tables 4.2.6.8 and 6.1.1.4'
Co Co 0.3494 0.9721 'International Tables Vol C Tables 4.2.6.8 and 6.1.1.4'

loop_
_geom_angle_atom_site_label_1
_geom_angle_atom_site_label_2
_geom_angle_atom_site_label_3
_geom_angle
_geom_angle_site_symmetry_1
_geom_angle_site_symmetry_3
O2 Co1 O3 97.68(10) . 1_655
O2 Co1 N1 105.75(11) . .
O3 Co1 N1 121.00(12) 1_655 .
O2 Co1 N4 115.81(11) . 2_665
O3 Co1 N4 111.77(11) 1_655 2_665
N1 Co1 N4 105.13(11) . 2_665
C7 S1 C4 90.09(17) . .
C11 O2 Co1 113.9(2) . .
C18 O3 Co1 100.1(2) . 1_455
C1 N1 C2 106.7(3) . .
C1 N1 Co1 120.1(2) . .
C2 N1 Co1 132.6(2) . .
C1 N2 C3 107.2(3) . .
C1 N2 C4 124.1(3) . .
C3 N2 C4 128.0(3) . .
C8 N3 C9 108.2(3) . .
C8 N3 C7 126.9(3) . .
C9 N3 C7 124.8(3) . .
C8 N4 C10 106.2(3) . .
C8 N4 Co1 129.0(2) . 2_664
C10 N4 Co1 124.1(2) . 2_664
N1 C1 N2 110.8(3) . .
N1 C1 H1 124.6 . .
N2 C1 H1 124.6 . .
C3 C2 N1 109.6(3) . .
C3 C2 H2 125.2 . .
N1 C2 H2 125.2 . .
C2 C3 N2 105.7(3) . .
C2 C3 H3 127.1 . .
N2 C3 H3 127.1 . .
C5 C4 N2 128.3(3) . .
C5 C4 S1 112.0(3) . .
N2 C4 S1 118.9(3) . .
C4 C5 C6 112.7(3) . .
C4 C5 H5 123.7 . .
C6 C5 H5 123.7 . .
C7 C6 C5 112.3(3) . .
C7 C6 H6 123.8 . .
C5 C6 H6 123.8 . .
C6 C7 N3 128.9(3) . .
C6 C7 S1 112.8(3) . .
N3 C7 S1 118.2(3) . .
N4 C8 N3 110.3(3) . .
N4 C8 H8 124.9 . .
N3 C8 H8 124.9 . .
C10 C9 N3 105.1(3) . .
C10 C9 H9 127.4 . .
N3 C9 H9 127.4 . .
C9 C10 N4 110.2(3) . .
C9 C10 H10 124.9 . .
N4 C10 H10 124.9 . .
O1 C11 O2 124.2(3) . .
O1 C11 C12 119.9(3) . .
O2 C11 C12 115.9(3) . .
C17 C12 C13 118.3(3) . .
C17 C12 C11 120.1(3) . .
C13 C12 C11 121.6(3) . .
C14 C13 C12 120.7(3) . .
C14 C13 H13 119.7 . .
C12 C13 H13 119.7 . .
C13 C14 C15 120.1(3) . .
C13 C14 H14 120.0 . .
C15 C14 H14 120.0 . .
C16 C15 C14 119.6(3) . .
C16 C15 H15 120.2 . .
C14 C15 H15 120.2 . .
C15 C16 C17 119.6(3) . .
C15 C16 C18 121.6(3) . .
C17 C16 C18 118.8(3) . .
C12 C17 C16 121.7(3) . .
C12 C17 H17 119.2 . .
C16 C17 H17 119.2 . .
O4 C18 O3 120.5(3) . .
O4 C18 C16 120.7(3) . .
O3 C18 C16 118.7(3) . .

loop_
_geom_bond_atom_site_label_1
_geom_bond_atom_site_label_2
_geom_bond_distance
_geom_bond_site_symmetry_2
Co1 O2 1.966(2) .
Co1 O3 2.015(3) 1_655
Co1 N1 2.040(3) .
Co1 N4 2.046(3) 2_665
S1 C7 1.730(4) .
S1 C4 1.732(4) .
O1 C11 1.239(4) .
O2 C11 1.282(4) .
O3 C18 1.289(4) .
O3 Co1 2.015(3) 1_455
O4 C18 1.247(4) .
N1 C1 1.305(4) .
N1 C2 1.381(4) .
N2 C1 1.368(4) .
N2 C3 1.382(4) .
N2 C4 1.411(4) .
N3 C8 1.351(4) .
N3 C9 1.381(5) .
N3 C7 1.413(5) .
N4 C8 1.321(4) .
N4 C10 1.377(5) .
N4 Co1 2.046(3) 2_664
C1 H1 0.9500 .
C2 C3 1.363(5) .
C2 H2 0.9500 .
C3 H3 0.9500 .
C4 C5 1.357(5) .
C5 C6 1.416(5) .
C5 H5 0.9500 .
C6 C7 1.345(5) .
C6 H6 0.9500 .
C8 H8 0.9500 .
C9 C10 1.358(5) .
C9 H9 0.9500 .
C10 H10 0.9500 .
C11 C12 1.510(5) .
C12 C17 1.384(5) .
C12 C13 1.398(5) .
C13 C14 1.380(5) .
C13 H13 0.9500 .
C14 C15 1.400(5) .
C14 H14 0.9500 .
C15 C16 1.381(5) .
C15 H15 0.9500 .
C16 C17 1.384(5) .
C16 C18 1.508(5) .
C17 H17 0.9500 .

loop_
_geom_torsion_atom_site_label_1
_geom_torsion_atom_site_label_2
_geom_torsion_atom_site_label_3
_geom_torsion_atom_site_label_4
_geom_torsion
_geom_torsion_site_symmetry_1
O3 Co1 O2 C11 -169.6(2) 1_655
N1 Co1 O2 C11 65.1(3) .
N4 Co1 O2 C11 -50.9(3) 2_665
O2 Co1 N1 C1 -145.7(3) .
O3 Co1 N1 C1 105.0(3) 1_655
N4 Co1 N1 C1 -22.7(3) 2_665
O2 Co1 N1 C2 25.1(3) .
O3 Co1 N1 C2 -84.2(3) 1_655
N4 Co1 N1 C2 148.1(3) 2_665
C2 N1 C1 N2 -0.3(4) .
Co1 N1 C1 N2 172.6(2) .
C3 N2 C1 N1 -0.3(4) .
C4 N2 C1 N1 -171.5(3) .
C1 N1 C2 C3 0.8(4) .
Co1 N1 C2 C3 -170.9(3) .
N1 C2 C3 N2 -1.0(4) .
C1 N2 C3 C2 0.8(4) .
C4 N2 C3 C2 171.6(3) .
C1 N2 C4 C5 -55.9(5) .
C3 N2 C4 C5 134.7(4) .
C1 N2 C4 S1 112.5(4) .
C3 N2 C4 S1 -56.9(5) .
C7 S1 C4 C5 2.2(3) .
C7 S1 C4 N2 -168.0(3) .
N2 C4 C5 C6 166.8(4) .
S1 C4 C5 C6 -2.3(4) .
C4 C5 C6 C7 1.1(5) .
C5 C6 C7 N3 179.9(3) .
C5 C6 C7 S1 0.6(4) .
C8 N3 C7 C6 -35.5(6) .
C9 N3 C7 C6 144.4(4) .
C8 N3 C7 S1 143.7(3) .
C9 N3 C7 S1 -36.3(5) .
C4 S1 C7 C6 -1.6(3) .
C4 S1 C7 N3 179.0(3) .
C10 N4 C8 N3 1.4(4) .
Co1 N4 C8 N3 172.1(2) 2_664
C9 N3 C8 N4 -0.6(4) .
C7 N3 C8 N4 179.4(3) .
C8 N3 C9 C10 -0.5(4) .
C7 N3 C9 C10 179.6(3) .
N3 C9 C10 N4 1.4(4) .
C8 N4 C10 C9 -1.7(4) .
Co1 N4 C10 C9 -173.0(2) 2_664
Co1 O2 C11 O1 0.5(5) .
Co1 O2 C11 C12 180.0(2) .
O1 C11 C12 C17 -4.1(6) .
O2 C11 C12 C17 176.4(3) .
O1 C11 C12 C13 175.4(4) .
O2 C11 C12 C13 -4.2(5) .
C17 C12 C13 C14 -0.9(5) .
C11 C12 C13 C14 179.7(3) .
C12 C13 C14 C15 1.1(5) .
C13 C14 C15 C16 -0.4(5) .
C14 C15 C16 C17 -0.5(5) .
C14 C15 C16 C18 179.8(3) .
C13 C12 C17 C16 0.0(5) .
C11 C12 C17 C16 179.4(3) .
C15 C16 C17 C12 0.8(5) .
C18 C16 C17 C12 -179.6(3) .
Co1 O3 C18 O4 -4.7(4) 1_455
Co1 O3 C18 C16 176.4(3) 1_455
C15 C16 C18 O4 169.9(3) .
C17 C16 C18 O4 -9.7(5) .
C15 C16 C18 O3 -11.2(5) .
C17 C16 C18 O3 169.1(3) .
